data_7041504
loop_
_publ_author_name
'Deville, Claire'
'McKee, Vickie'
'McKenzie, Christine J.'

_publ_section_title
;
 Copper-promoted methylene C-H oxidation to a ketone derivative by O2.
;
_journal_issue 3
_journal_name_full 'Dalton transactions (Cambridge, England : 2003)'
_journal_page_first 709
_journal_page_last 719
_journal_paper_doi 10.1039/c6dt03349k
_journal_volume 46
_journal_year 2017
_chemical_formula_moiety 'C72 H63 Fe3 N18 O6, 4(PF6), 2(C2 H6 O), 3(H2 O)'
_chemical_formula_sum 'C76 H81 F24 Fe3 N18 O11 P4'
_chemical_formula_weight 2170.01
_space_group_crystal_system triclinic
_space_group_IT_number 2
_space_group_name_Hall '-P 1'
_space_group_name_H-M_alt 'P -1'
_symmetry_space_group_name_Hall '-P 1'
_symmetry_space_group_name_H-M 'P -1'
_atom_sites_solution_hydrogens mixed
_atom_sites_solution_primary dual
_atom_sites_solution_secondary difmap
_audit_creation_method SHELXL-2016/6
_audit_update_record
;
2016-11-25 deposited with the CCDC.
2016-12-09 downloaded from the CCDC.
;
_cell_angle_alpha 91.302(3)
_cell_angle_beta 113.159(3)
_cell_angle_gamma 111.623(3)
_cell_formula_units_Z 1
_cell_length_a 13.0092(7)
_cell_length_b 14.3276(7)
_cell_length_c 15.0070(8)
_cell_measurement_reflns_used 9871
_cell_measurement_temperature 150(2)
_cell_measurement_theta_max 27.74
_cell_measurement_theta_min 2.37
_cell_volume 2344.3(2)
_computing_cell_refinement 'SAINT v.7.68a (Bruker, 2010)'
_computing_data_collection 'APEX2 v.2010.1-2 (Bruker Nonius, 2010)'
_computing_data_reduction 'SAINT v.7.68a (Bruker, 2010)'
_computing_molecular_graphics 'Mercury (Macrae at al., 2008)'
_computing_publication_material 'PublCIF (Westrip, 2010)'
_computing_structure_refinement 'SHELXL-2016/6 (Sheldrick, 2016)'
_computing_structure_solution 'SHELXT (Sheldrick 2015a)'
_diffrn_ambient_temperature 150(2)
_diffrn_detector_area_resol_mean 9.1
_diffrn_measured_fraction_theta_full 0.995
_diffrn_measured_fraction_theta_max 0.994
_diffrn_measurement_device_type 'Bruker-Nonius X8APEX-II CCD'
_diffrn_measurement_method 'thin-slice \w and \f scans'
_diffrn_radiation_type MoK\a
_diffrn_radiation_wavelength 0.71073
_diffrn_reflns_av_R_equivalents 0.0268
_diffrn_reflns_av_unetI/netI 0.0222
_diffrn_reflns_Laue_measured_fraction_full 0.995
_diffrn_reflns_Laue_measured_fraction_max 0.994
_diffrn_reflns_limit_h_max 16
_diffrn_reflns_limit_h_min -16
_diffrn_reflns_limit_k_max 17
_diffrn_reflns_limit_k_min -17
_diffrn_reflns_limit_l_max 18
_diffrn_reflns_limit_l_min -18
_diffrn_reflns_number 48623
_diffrn_reflns_point_group_measured_fraction_full 0.995
_diffrn_reflns_point_group_measured_fraction_max 0.994
_diffrn_reflns_theta_full 25.242
_diffrn_reflns_theta_max 26.372
_diffrn_reflns_theta_min 2.070
_diffrn_source 'fine-focus sealed-tube'
_exptl_absorpt_coefficient_mu 0.639
_exptl_absorpt_correction_T_max 0.7457
_exptl_absorpt_correction_T_min 0.6651
_exptl_absorpt_correction_type multi-scan
_exptl_absorpt_process_details 'SADABS v2008, (Sheldrick, 2008)'
_exptl_crystal_colour 'dark red'
_exptl_crystal_density_diffrn 1.537
_exptl_crystal_description block
_exptl_crystal_F_000 1105
_exptl_crystal_size_max 0.310
_exptl_crystal_size_mid 0.150
_exptl_crystal_size_min 0.130
_refine_diff_density_max 0.811
_refine_diff_density_min -0.519
_refine_diff_density_rms 0.068
_refine_ls_extinction_method none
_refine_ls_goodness_of_fit_ref 1.024
_refine_ls_hydrogen_treatment mixed
_refine_ls_matrix_type full
_refine_ls_number_parameters 674
_refine_ls_number_reflns 9548
_refine_ls_number_restraints 223
_refine_ls_restrained_S_all 1.031
_refine_ls_R_factor_all 0.0575
_refine_ls_R_factor_gt 0.0451
_refine_ls_shift/su_max 0.001
_refine_ls_shift/su_mean 0.000
_refine_ls_structure_factor_coef Fsqd
_refine_ls_weighting_details 'w=1/[\s^2^(Fo^2^)+(0.0748P)^2^+2.1981P] where P=(Fo^2^+2Fc^2^)/3'
_refine_ls_weighting_scheme calc
_refine_ls_wR_factor_gt 0.1247
_refine_ls_wR_factor_ref 0.1352
_reflns_Friedel_coverage 0.000
_reflns_number_gt 7826
_reflns_number_total 9548
_reflns_threshold_expression 'I > 2\s(I)'
_cod_data_source_file c6dt03349k2.cif
_cod_data_source_block cm1378cd_sq
_cod_depositor_comments 'Adding full bibliography for 7041497--7041504.cif.'
_cod_database_code 7041504
_shelx_shelxl_version_number 2016/6
_shelx_space_group_comment
;
The symmetry employed for this shelxl refinement is uniquely defined
by the following loop, which should always be used as a source of
symmetry information in preference to the above space-group names.
They are only intended as comments.
;
_shelx_estimated_absorpt_t_min 0.827
_shelx_estimated_absorpt_t_max 0.922

loop_
_space_group_symop_operation_xyz
'x, y, z'
'-x, -y, -z'

loop_
_atom_site_label
_atom_site_type_symbol
_atom_site_fract_x
_atom_site_fract_y
_atom_site_fract_z
_atom_site_U_iso_or_equiv
_atom_site_adp_type
_atom_site_occupancy
_atom_site_site_symmetry_order
_atom_site_calc_flag
_atom_site_refinement_flags_posn
_atom_site_refinement_flags_adp
_atom_site_refinement_flags_occupancy
_atom_site_disorder_assembly
_atom_site_disorder_group
Fe1 Fe 0.85453(3) 0.65718(2) 0.39961(3) 0.02721(11) Uani 1 1 d . . . . .
Fe2 Fe 1.000000 0.500000 0.500000 0.02730(13) Uani 1 2 d S . P . .
O1 O 0.97034(16) 0.53344(12) 0.36398(13) 0.0315(4) Uani 1 1 d . . . . .
O2 O 1.05881(15) 0.64683(12) 0.56007(14) 0.0321(4) Uani 1 1 d . . . . .
O3 O 0.82413(15) 0.47087(13) 0.47372(13) 0.0294(4) Uani 1 1 d . . . . .
N1 N 0.9405(2) 0.78977(16) 0.37092(16) 0.0331(5) Uani 1 1 d . . . . .
N2 N 0.95502(19) 0.62143(15) 0.35472(16) 0.0296(4) Uani 1 1 d . . . . .
N3 N 1.0806(2) 0.50653(18) 0.20034(19) 0.0407(5) Uani 1 1 d . . . . .
H3N H 1.148725 0.515899 0.252195 0.049 Uiso 1 1 calc R U . . .
N4 N 0.77813(19) 0.71288(15) 0.46492(16) 0.0305(4) Uani 1 1 d . . . . .
N5 N 0.96816(18) 0.67973(14) 0.53354(16) 0.0287(4) Uani 1 1 d . . . . .
N6 N 1.1938(2) 0.8902(2) 0.7126(2) 0.0528(7) Uani 1 1 d . . . . .
N7 N 0.7124(2) 0.61510(16) 0.26849(16) 0.0312(5) Uani 1 1 d . . . . .
N8 N 0.77211(18) 0.51742(15) 0.40241(15) 0.0271(4) Uani 1 1 d . . . . .
N9 N 0.5145(2) 0.18772(18) 0.20397(19) 0.0430(6) Uani 0.5 1 d . . P A 1
O5 O 0.3619(4) 0.0773(3) 0.2770(3) 0.1053(12) Uani 0.5 1 d D . P B 1
H5C H 0.414(6) 0.106(11) 0.255(7) 0.158 Uiso 0.5 1 d D U P C 1
H5D H 0.293(4) 0.071(5) 0.229(3) 0.158 Uiso 0.5 1 d D U P D 1
N9' N 0.5145(2) 0.18772(18) 0.20397(19) 0.0430(6) Uani 0.5 1 d . . P A 2
H9' H 0.463884 0.164636 0.231567 0.052 Uiso 0.5 1 calc R U P A 2
O5' O 0.3619(4) 0.0773(3) 0.2770(3) 0.1053(12) Uani 0.5 1 d D . P E 2
H5C' H 0.373(5) 0.027(3) 0.258(4) 0.158 Uiso 0.5 1 d D U P F 2
H5D' H 0.293(4) 0.071(5) 0.229(3) 0.158 Uiso 0.5 1 d D U P G 2
O6 O 0.1871(5) -0.0384(4) 0.1062(5) 0.0729(16) Uani 0.5 1 d D . P . .
H6D H 0.140(7) -0.015(6) 0.108(8) 0.109 Uiso 0.5 1 d D U P . .
H6C H 0.165(8) -0.098(2) 0.106(8) 0.109 Uiso 0.5 1 d D U P . .
C1 C 0.9336(3) 0.8798(2) 0.3864(2) 0.0398(6) Uani 1 1 d . . . . .
H1 H 0.890644 0.886078 0.423176 0.048 Uiso 1 1 calc R U . . .
C2 C 0.9868(3) 0.9632(2) 0.3506(3) 0.0512(8) Uani 1 1 d . . . . .
H2 H 0.981258 1.025929 0.363662 0.061 Uiso 1 1 calc R U . . .
C3 C 1.0480(4) 0.9551(2) 0.2960(3) 0.0584(9) Uani 1 1 d . . . . .
H3 H 1.082395 1.011044 0.268950 0.070 Uiso 1 1 calc R U . . .
C4 C 1.0584(3) 0.8642(2) 0.2813(3) 0.0512(8) Uani 1 1 d . . . . .
H4 H 1.101006 0.856954 0.244572 0.061 Uiso 1 1 calc R U . . .
C5 C 1.0059(3) 0.7836(2) 0.3209(2) 0.0383(6) Uani 1 1 d . . . . .
C6 C 1.0169(2) 0.6864(2) 0.3166(2) 0.0361(6) Uani 1 1 d . . . . .
C7 C 1.1000(3) 0.6642(2) 0.2814(2) 0.0434(7) Uani 1 1 d . . . . .
H7A H 1.143252 0.725133 0.259634 0.052 Uiso 1 1 calc R U . . .
H7B H 1.162415 0.650960 0.336955 0.052 Uiso 1 1 calc R U . . .
C8 C 1.0318(3) 0.5741(2) 0.1979(2) 0.0387(6) Uani 1 1 d . . . . .
C9 C 0.9242(3) 0.5582(3) 0.1175(2) 0.0489(7) Uani 1 1 d . . . . .
H9 H 0.887278 0.605053 0.113487 0.059 Uiso 1 1 calc R U . . .
C10 C 0.8697(3) 0.4736(3) 0.0422(3) 0.0529(8) Uani 1 1 d . . . . .
H10 H 0.794642 0.461760 -0.012957 0.064 Uiso 1 1 calc R U . . .
C11 C 0.9247(3) 0.4065(3) 0.0475(2) 0.0496(7) Uani 1 1 d . . . . .
H11 H 0.888643 0.348758 -0.004021 0.060 Uiso 1 1 calc R U . . .
C12 C 1.0310(3) 0.4246(2) 0.1275(2) 0.0453(7) Uani 1 1 d . . . . .
H12 H 1.070439 0.379586 0.132266 0.054 Uiso 1 1 calc R U . . .
C13 C 0.6737(2) 0.7265(2) 0.4237(2) 0.0375(6) Uani 1 1 d . . . . .
H13 H 0.627509 0.707242 0.353926 0.045 Uiso 1 1 calc R U . . .
C14 C 0.6307(3) 0.7672(2) 0.4781(2) 0.0453(7) Uani 1 1 d . . . . .
H14 H 0.557404 0.777143 0.446028 0.054 Uiso 1 1 calc R U . . .
C15 C 0.6948(3) 0.7932(2) 0.5790(2) 0.0459(7) Uani 1 1 d . . . . .
H15 H 0.665712 0.820216 0.617783 0.055 Uiso 1 1 calc R U . . .
C16 C 0.8026(3) 0.7796(2) 0.6236(2) 0.0373(6) Uani 1 1 d . . . . .
H16 H 0.848201 0.796915 0.693447 0.045 Uiso 1 1 calc R U . . .
C17 C 0.8431(2) 0.74026(18) 0.56482(19) 0.0307(5) Uani 1 1 d . . . . .
C18 C 0.9525(2) 0.72007(17) 0.60311(19) 0.0300(5) Uani 1 1 d . . . . .
C19 C 1.0312(3) 0.7354(2) 0.7110(2) 0.0357(6) Uani 1 1 d . . . . .
H19A H 1.076392 0.691115 0.720625 0.043 Uiso 1 1 calc R U . . .
H19B H 0.977888 0.713323 0.745602 0.043 Uiso 1 1 calc R U . . .
C20 C 1.1226(3) 0.8452(2) 0.7574(2) 0.0404(6) Uani 1 1 d . . . . .
C21 C 1.1325(3) 0.8942(3) 0.8416(3) 0.0553(8) Uani 1 1 d . . . . .
H21 H 1.081150 0.860442 0.872183 0.066 Uiso 1 1 calc R U . . .
C22 C 1.2209(4) 0.9960(3) 0.8821(3) 0.0712(12) Uani 1 1 d . . . . .
H22 H 1.229105 1.032675 0.939810 0.085 Uiso 1 1 calc R U . . .
C23 C 1.2938(4) 1.0404(3) 0.8371(3) 0.0716(12) Uani 1 1 d . . . . .
H23 H 1.354886 1.108413 0.863696 0.086 Uiso 1 1 calc R U . . .
C24 C 1.2786(3) 0.9867(3) 0.7536(3) 0.0670(10) Uani 1 1 d . . . . .
H24 H 1.330195 1.018790 0.722792 0.080 Uiso 1 1 calc R U . . .
C25 C 0.6859(3) 0.6712(2) 0.1991(2) 0.0395(6) Uani 1 1 d . . . . .
H25 H 0.745056 0.738311 0.208211 0.047 Uiso 1 1 calc R U . . .
C26 C 0.5761(3) 0.6350(2) 0.1152(2) 0.0459(7) Uani 1 1 d . . . . .
H26 H 0.560251 0.676829 0.067902 0.055 Uiso 1 1 calc R U . . .
C27 C 0.4900(3) 0.5379(2) 0.1009(2) 0.0450(7) Uani 1 1 d . . . . .
H27 H 0.413190 0.512526 0.044283 0.054 Uiso 1 1 calc R U . . .
C28 C 0.5161(3) 0.4781(2) 0.1690(2) 0.0397(6) Uani 1 1 d . . . . .
H28 H 0.458204 0.410180 0.159423 0.048 Uiso 1 1 calc R U . . .
C29 C 0.6280(2) 0.51759(19) 0.25231(19) 0.0320(5) Uani 1 1 d . . . . .
C30 C 0.6677(2) 0.46092(18) 0.32829(19) 0.0300(5) Uani 1 1 d . . . . .
C31 C 0.6003(3) 0.34753(19) 0.3184(2) 0.0374(6) Uani 1 1 d . . . . .
H31A H 0.514488 0.332262 0.305525 0.045 Uiso 1 1 calc R U . . .
H31B H 0.638824 0.327453 0.381641 0.045 Uiso 1 1 calc R U . . .
C32 C 0.6001(2) 0.28416(19) 0.2363(2) 0.0344(6) Uani 1 1 d . . . . .
C33 C 0.6811(3) 0.3194(2) 0.1951(2) 0.0422(7) Uani 1 1 d . . . . .
H33 H 0.743941 0.386874 0.219284 0.051 Uiso 1 1 calc R U . . .
C34 C 0.6707(3) 0.2560(2) 0.1178(2) 0.0480(7) Uani 1 1 d . . . . .
H34 H 0.725921 0.279982 0.088373 0.058 Uiso 1 1 calc R U . . .
C35 C 0.5799(3) 0.1582(2) 0.0841(2) 0.0502(8) Uani 1 1 d . . . . .
H35 H 0.569836 0.114261 0.030119 0.060 Uiso 1 1 calc R U . . .
C36 C 0.5051(3) 0.1261(2) 0.1300(2) 0.0518(8) Uani 1 1 d . . . . .
H36 H 0.444190 0.057780 0.109041 0.062 Uiso 1 1 calc R U . A 1
P1 P -0.16357(8) -0.23576(6) -0.04259(7) 0.0509(2) Uani 1 1 d D . . . .
F1 F -0.2256(2) -0.35732(17) -0.0649(2) 0.0852(8) Uani 1 1 d D . . . .
F2 F -0.0986(3) -0.11651(18) -0.0170(3) 0.1159(12) Uani 1 1 d D . . . .
F3 F -0.1493(4) -0.2397(3) -0.1403(2) 0.1336(13) Uani 1 1 d D . . . .
F4 F -0.0334(2) -0.24292(18) 0.0093(2) 0.0891(8) Uani 1 1 d D . . . .
F5 F -0.1673(4) -0.2374(3) 0.0604(3) 0.1388(14) Uani 1 1 d D . . . .
F6 F -0.2901(2) -0.2305(2) -0.0911(3) 0.1211(13) Uani 1 1 d D . . . .
P2 P 0.37493(8) -0.21364(7) 0.19685(7) 0.0522(2) Uani 1 1 d D U . . .
F7 F 0.5099(2) -0.2076(2) 0.24441(19) 0.0822(7) Uani 1 1 d D U . . .
F8 F 0.2389(2) -0.2208(2) 0.1503(2) 0.0903(8) Uani 1 1 d D U . . .
F9 F 0.3666(8) -0.2387(8) 0.0947(4) 0.129(3) Uani 0.6 1 d D U P H 1
F10 F 0.3066(6) -0.3297(4) 0.1927(6) 0.116(2) Uani 0.6 1 d D U P H 1
F11 F 0.3826(6) -0.1938(8) 0.3058(4) 0.139(3) Uani 0.6 1 d D U P H 1
F12 F 0.4328(6) -0.0967(4) 0.2005(9) 0.143(3) Uani 0.6 1 d D U P H 1
F9' F 0.4059(9) -0.1315(8) 0.1323(7) 0.089(3) Uani 0.4 1 d D U P H 2
F10' F 0.3469(9) -0.2963(7) 0.1094(7) 0.095(3) Uani 0.4 1 d D U P H 2
F11' F 0.3467(7) -0.2985(7) 0.2572(7) 0.086(2) Uani 0.4 1 d D U P H 2
F12' F 0.4041(11) -0.1298(7) 0.2776(6) 0.110(3) Uani 0.4 1 d D U P H 2
O4 O 1.23233(19) 0.49562(18) 0.37574(17) 0.0475(5) Uani 1 1 d . . . . .
H4A H 1.213(4) 0.509(3) 0.418(3) 0.071 Uiso 1 1 d . U . . .
C37 C 1.3564(3) 0.5079(3) 0.4179(2) 0.0465(7) Uani 1 1 d . . . . .
H37A H 1.367387 0.459585 0.463207 0.056 Uiso 1 1 calc R U . . .
H37B H 1.410955 0.578492 0.456178 0.056 Uiso 1 1 calc R U . . .
C38 C 1.3880(3) 0.4872(3) 0.3358(3) 0.0541(8) Uani 1 1 d . . . . .
H38A H 1.473120 0.494436 0.363659 0.081 Uiso 1 1 calc R U . . .
H38B H 1.378453 0.536225 0.292087 0.081 Uiso 1 1 calc R U . . .
H38C H 1.333199 0.417432 0.298023 0.081 Uiso 1 1 calc R U . . .

loop_
_atom_site_aniso_label
_atom_site_aniso_U_11
_atom_site_aniso_U_22
_atom_site_aniso_U_33
_atom_site_aniso_U_23
_atom_site_aniso_U_13
_atom_site_aniso_U_12
Fe1 0.02603(19) 0.02117(17) 0.0333(2) 0.00187(13) 0.01239(15) 0.00918(14)
Fe2 0.0259(3) 0.0223(2) 0.0361(3) 0.00425(19) 0.0156(2) 0.01020(19)
O1 0.0361(10) 0.0241(8) 0.0411(10) 0.0064(7) 0.0212(8) 0.0145(7)
O2 0.0261(9) 0.0241(8) 0.0418(10) 0.0010(7) 0.0100(8) 0.0112(7)
O3 0.0262(8) 0.0263(8) 0.0379(9) 0.0074(7) 0.0159(8) 0.0110(7)
N1 0.0316(11) 0.0238(10) 0.0394(12) 0.0036(9) 0.0121(10) 0.0104(9)
N2 0.0299(11) 0.0219(9) 0.0378(11) 0.0048(8) 0.0158(9) 0.0105(8)
N3 0.0419(13) 0.0452(13) 0.0480(14) 0.0166(11) 0.0263(11) 0.0236(11)
N4 0.0301(11) 0.0235(10) 0.0369(11) 0.0032(8) 0.0138(9) 0.0109(8)
N5 0.0249(10) 0.0191(9) 0.0390(11) 0.0028(8) 0.0127(9) 0.0072(8)
N6 0.0396(14) 0.0382(13) 0.0622(17) 0.0033(12) 0.0140(13) 0.0060(11)
N7 0.0324(11) 0.0280(10) 0.0333(11) 0.0013(8) 0.0140(9) 0.0131(9)
N8 0.0264(10) 0.0257(10) 0.0333(11) 0.0035(8) 0.0161(9) 0.0117(8)
N9 0.0409(13) 0.0300(12) 0.0464(14) -0.0014(10) 0.0139(11) 0.0084(10)
O5 0.137(3) 0.106(3) 0.108(3) 0.014(2) 0.085(3) 0.053(3)
N9' 0.0409(13) 0.0300(12) 0.0464(14) -0.0014(10) 0.0139(11) 0.0084(10)
O5' 0.137(3) 0.106(3) 0.108(3) 0.014(2) 0.085(3) 0.053(3)
O6 0.057(3) 0.039(3) 0.096(4) 0.005(3) 0.018(3) 0.009(2)
C1 0.0405(15) 0.0253(12) 0.0480(16) 0.0029(11) 0.0147(13) 0.0127(11)
C2 0.0567(19) 0.0249(13) 0.065(2) 0.0081(13) 0.0216(17) 0.0151(13)
C3 0.072(2) 0.0303(15) 0.078(2) 0.0193(15) 0.042(2) 0.0151(15)
C4 0.059(2) 0.0331(15) 0.069(2) 0.0161(14) 0.0387(18) 0.0137(14)
C5 0.0373(14) 0.0274(13) 0.0470(16) 0.0063(11) 0.0190(13) 0.0095(11)
C6 0.0354(14) 0.0280(12) 0.0477(16) 0.0072(11) 0.0227(12) 0.0105(11)
C7 0.0439(16) 0.0360(14) 0.0624(19) 0.0151(13) 0.0357(15) 0.0149(12)
C8 0.0456(16) 0.0398(14) 0.0497(16) 0.0197(13) 0.0342(14) 0.0218(13)
C9 0.0559(19) 0.0592(19) 0.0550(19) 0.0222(15) 0.0329(16) 0.0379(16)
C10 0.0494(18) 0.068(2) 0.0497(18) 0.0153(16) 0.0249(15) 0.0290(17)
C11 0.0540(19) 0.0526(18) 0.0508(18) 0.0119(15) 0.0296(16) 0.0231(15)
C12 0.0572(19) 0.0443(16) 0.0503(17) 0.0149(14) 0.0316(16) 0.0280(15)
C13 0.0324(14) 0.0362(14) 0.0420(15) 0.0030(11) 0.0122(12) 0.0166(11)
C14 0.0390(15) 0.0433(16) 0.0585(19) 0.0026(14) 0.0208(14) 0.0228(13)
C15 0.0467(17) 0.0418(16) 0.0589(19) 0.0028(14) 0.0299(15) 0.0209(13)
C16 0.0412(15) 0.0297(13) 0.0409(15) 0.0006(11) 0.0198(12) 0.0124(11)
C17 0.0304(13) 0.0197(11) 0.0386(14) 0.0019(10) 0.0155(11) 0.0066(9)
C18 0.0300(12) 0.0190(10) 0.0363(13) 0.0024(9) 0.0132(11) 0.0064(9)
C19 0.0369(14) 0.0296(13) 0.0357(14) 0.0037(11) 0.0127(12) 0.0121(11)
C20 0.0336(14) 0.0323(14) 0.0413(15) -0.0022(11) 0.0041(12) 0.0127(12)
C21 0.0538(19) 0.0517(18) 0.0493(18) -0.0056(15) 0.0114(16) 0.0228(16)
C22 0.063(2) 0.059(2) 0.063(2) -0.0195(19) 0.001(2) 0.026(2)
C23 0.051(2) 0.0409(18) 0.086(3) -0.0074(19) 0.006(2) 0.0069(16)
C24 0.046(2) 0.0444(19) 0.079(3) 0.0006(18) 0.0114(18) 0.0032(15)
C25 0.0441(16) 0.0345(14) 0.0392(15) 0.0050(11) 0.0155(13) 0.0183(12)
C26 0.0513(18) 0.0507(17) 0.0366(15) 0.0062(13) 0.0126(13) 0.0289(15)
C27 0.0374(15) 0.0567(18) 0.0341(15) -0.0033(13) 0.0072(12) 0.0218(14)
C28 0.0304(13) 0.0434(15) 0.0384(15) -0.0038(12) 0.0136(12) 0.0103(12)
C29 0.0291(13) 0.0318(12) 0.0358(13) -0.0014(10) 0.0159(11) 0.0116(10)
C30 0.0260(12) 0.0273(12) 0.0363(13) -0.0012(10) 0.0169(11) 0.0073(10)
C31 0.0323(14) 0.0287(13) 0.0457(15) 0.0004(11) 0.0206(12) 0.0032(11)
C32 0.0309(13) 0.0282(12) 0.0350(13) 0.0009(10) 0.0085(11) 0.0093(10)
C33 0.0410(15) 0.0326(14) 0.0474(16) -0.0006(12) 0.0198(13) 0.0088(12)
C34 0.0529(18) 0.0462(17) 0.0502(18) 0.0068(14) 0.0252(15) 0.0226(15)
C35 0.059(2) 0.0438(16) 0.0432(17) -0.0042(13) 0.0161(15) 0.0230(15)
C36 0.0531(19) 0.0319(14) 0.0513(18) -0.0080(13) 0.0126(15) 0.0095(13)
P1 0.0491(5) 0.0408(4) 0.0562(5) -0.0012(4) 0.0206(4) 0.0144(4)
F1 0.0512(12) 0.0504(12) 0.114(2) 0.0055(12) 0.0079(13) 0.0102(10)
F2 0.0877(19) 0.0423(13) 0.185(3) 0.0006(16) 0.035(2) 0.0202(13)
F3 0.200(4) 0.158(3) 0.086(2) 0.043(2) 0.085(2) 0.092(3)
F4 0.0548(13) 0.0590(14) 0.123(2) 0.0008(14) 0.0166(14) 0.0168(11)
F5 0.201(4) 0.175(4) 0.105(2) 0.039(2) 0.097(3) 0.109(3)
F6 0.0570(15) 0.0748(17) 0.205(4) 0.029(2) 0.0262(19) 0.0317(14)
P2 0.0400(4) 0.0575(5) 0.0535(5) 0.0132(4) 0.0208(4) 0.0134(4)
F7 0.0578(13) 0.1001(18) 0.0799(16) 0.0216(14) 0.0171(12) 0.0366(13)
F8 0.0526(13) 0.127(2) 0.0969(18) 0.0371(16) 0.0372(13) 0.0366(14)
F9 0.080(4) 0.231(9) 0.053(2) 0.020(5) 0.039(3) 0.032(6)
F10 0.106(4) 0.071(3) 0.132(5) 0.029(3) 0.045(4) 0.004(3)
F11 0.073(3) 0.249(9) 0.063(3) -0.021(4) 0.021(2) 0.044(5)
F12 0.073(4) 0.063(3) 0.298(10) 0.055(5) 0.086(7) 0.026(3)
F9' 0.086(6) 0.119(7) 0.091(5) 0.064(5) 0.054(5) 0.051(6)
F10' 0.057(4) 0.115(6) 0.092(6) -0.030(5) 0.019(4) 0.032(5)
F11' 0.070(5) 0.098(5) 0.119(6) 0.070(5) 0.059(5) 0.043(4)
F12' 0.165(9) 0.096(6) 0.074(5) -0.005(4) 0.036(5) 0.076(7)
O4 0.0387(11) 0.0658(14) 0.0466(12) 0.0090(11) 0.0220(10) 0.0267(11)
C37 0.0306(14) 0.0580(19) 0.0457(17) 0.0009(14) 0.0163(13) 0.0135(13)
C38 0.0420(17) 0.071(2) 0.0557(19) 0.0057(17) 0.0249(15) 0.0258(16)

loop_
_atom_type_symbol
_atom_type_description
_atom_type_scat_dispersion_real
_atom_type_scat_dispersion_imag
_atom_type_scat_source
C C 0.0033 0.0016 'International Tables Vol C Tables 4.2.6.8 and 6.1.1.4'
H H 0.0000 0.0000 'International Tables Vol C Tables 4.2.6.8 and 6.1.1.4'
N N 0.0061 0.0033 'International Tables Vol C Tables 4.2.6.8 and 6.1.1.4'
O O 0.0106 0.0060 'International Tables Vol C Tables 4.2.6.8 and 6.1.1.4'
F F 0.0171 0.0103 'International Tables Vol C Tables 4.2.6.8 and 6.1.1.4'
P P 0.1023 0.0942 'International Tables Vol C Tables 4.2.6.8 and 6.1.1.4'
Fe Fe 0.3463 0.8444 'International Tables Vol C Tables 4.2.6.8 and 6.1.1.4'

loop_
_geom_angle_atom_site_label_1
_geom_angle_atom_site_label_2
_geom_angle_atom_site_label_3
_geom_angle
_geom_angle_site_symmetry_1
_geom_angle_site_symmetry_3
N2 Fe1 N5 91.23(9) . .
N2 Fe1 N8 89.65(8) . .
N5 Fe1 N8 90.24(9) . .
N2 Fe1 N1 80.50(9) . .
N5 Fe1 N1 97.40(9) . .
N8 Fe1 N1 167.62(9) . .
N2 Fe1 N4 169.64(9) . .
N5 Fe1 N4 80.58(9) . .
N8 Fe1 N4 96.66(8) . .
N1 Fe1 N4 94.20(9) . .
N2 Fe1 N7 95.36(9) . .
N5 Fe1 N7 168.64(9) . .
N8 Fe1 N7 80.58(9) . .
N1 Fe1 N7 92.81(9) . .
N4 Fe1 N7 93.77(9) . .
O2 Fe2 O2 180.0 2_766 .
O2 Fe2 O1 88.24(7) 2_766 .
O2 Fe2 O1 91.76(7) . .
O2 Fe2 O1 91.76(7) 2_766 2_766
O2 Fe2 O1 88.24(7) . 2_766
O1 Fe2 O1 180.00(12) . 2_766
O2 Fe2 O3 88.09(7) 2_766 .
O2 Fe2 O3 91.91(7) . .
O1 Fe2 O3 91.10(7) . .
O1 Fe2 O3 88.90(7) 2_766 .
O2 Fe2 O3 91.91(7) 2_766 2_766
O2 Fe2 O3 88.09(7) . 2_766
O1 Fe2 O3 88.90(7) . 2_766
O1 Fe2 O3 91.10(7) 2_766 2_766
O3 Fe2 O3 180.00(11) . 2_766
N2 O1 Fe2 112.77(14) . .
N5 O2 Fe2 113.08(13) . .
N8 O3 Fe2 112.97(13) . .
C1 N1 C5 117.8(2) . .
C1 N1 Fe1 128.8(2) . .
C5 N1 Fe1 113.09(17) . .
C6 N2 O1 117.5(2) . .
C6 N2 Fe1 118.72(17) . .
O1 N2 Fe1 123.75(15) . .
C8 N3 C12 123.4(3) . .
C13 N4 C17 118.0(2) . .
C13 N4 Fe1 128.68(19) . .
C17 N4 Fe1 113.32(17) . .
C18 N5 O2 118.2(2) . .
C18 N5 Fe1 119.41(18) . .
O2 N5 Fe1 122.10(15) . .
C20 N6 C24 118.0(3) . .
C25 N7 C29 117.8(2) . .
C25 N7 Fe1 128.89(19) . .
C29 N7 Fe1 113.18(17) . .
C30 N8 O3 118.0(2) . .
C30 N8 Fe1 119.27(18) . .
O3 N8 Fe1 122.30(15) . .
C36 N9 C32 120.7(3) . .
C36 N9' C32 120.7(3) . .
N1 C1 C2 122.2(3) . .
C3 C2 C1 119.7(3) . .
C2 C3 C4 118.8(3) . .
C3 C4 C5 119.2(3) . .
N1 C5 C4 122.1(3) . .
N1 C5 C6 113.1(2) . .
C4 C5 C6 124.8(3) . .
N2 C6 C5 113.3(2) . .
N2 C6 C7 121.7(2) . .
C5 C6 C7 124.8(2) . .
C8 C7 C6 112.3(2) . .
N3 C8 C9 118.0(3) . .
N3 C8 C7 117.7(3) . .
C9 C8 C7 124.2(3) . .
C8 C9 C10 119.9(3) . .
C11 C10 C9 119.8(3) . .
C12 C11 C10 118.8(3) . .
N3 C12 C11 119.9(3) . .
N4 C13 C14 122.9(3) . .
C15 C14 C13 119.3(3) . .
C14 C15 C16 119.1(3) . .
C15 C16 C17 119.1(3) . .
N4 C17 C16 121.6(2) . .
N4 C17 C18 114.2(2) . .
C16 C17 C18 124.2(2) . .
N5 C18 C17 112.5(2) . .
N5 C18 C19 124.1(2) . .
C17 C18 C19 123.2(2) . .
C18 C19 C20 113.5(2) . .
N6 C20 C21 122.4(3) . .
N6 C20 C19 116.4(3) . .
C21 C20 C19 121.2(3) . .
C20 C21 C22 118.4(4) . .
C23 C22 C21 118.8(4) . .
C22 C23 C24 119.4(3) . .
N6 C24 C23 123.0(4) . .
N7 C25 C26 122.6(3) . .
C27 C26 C25 119.4(3) . .
C28 C27 C26 119.2(3) . .
C27 C28 C29 119.4(3) . .
N7 C29 C28 121.6(3) . .
N7 C29 C30 113.8(2) . .
C28 C29 C30 124.6(2) . .
N8 C30 C29 112.6(2) . .
N8 C30 C31 123.8(2) . .
C29 C30 C31 123.4(2) . .
C30 C31 C32 113.1(2) . .
N9' C32 C33 119.7(3) . .
N9 C32 C33 119.7(3) . .
N9' C32 C31 116.1(2) . .
N9 C32 C31 116.1(2) . .
C33 C32 C31 124.2(2) . .
C32 C33 C34 119.7(3) . .
C35 C34 C33 119.5(3) . .
C36 C35 C34 118.3(3) . .
N9' C36 C35 122.0(3) . .
N9 C36 C35 122.0(3) . .
F6 P1 F3 94.2(2) . .
F6 P1 F2 90.26(16) . .
F3 P1 F2 92.0(2) . .
F6 P1 F5 91.8(2) . .
F3 P1 F5 173.5(2) . .
F2 P1 F5 90.4(2) . .
F6 P1 F1 91.61(14) . .
F3 P1 F1 89.05(19) . .
F2 P1 F1 177.79(17) . .
F5 P1 F1 88.4(2) . .
F6 P1 F4 178.68(19) . .
F3 P1 F4 86.8(2) . .
F2 P1 F4 90.51(15) . .
F5 P1 F4 87.2(2) . .
F1 P1 F4 87.59(13) . .
F9 P2 F12 92.1(5) . .
F12' P2 F11' 92.9(5) . .
F9 P2 F10 89.8(5) . .
F12 P2 F10 174.9(4) . .
F12' P2 F10' 176.8(6) . .
F11' P2 F10' 90.2(5) . .
F12' P2 F9' 90.1(5) . .
F11' P2 F9' 176.6(5) . .
F10' P2 F9' 86.7(5) . .
F12' P2 F7 92.9(4) . .
F9 P2 F7 89.5(4) . .
F12 P2 F7 87.1(3) . .
F11' P2 F7 85.6(3) . .
F10 P2 F7 97.6(3) . .
F10' P2 F7 87.0(4) . .
F9' P2 F7 92.7(4) . .
F12' P2 F8 87.0(5) . .
F9 P2 F8 91.1(4) . .
F12 P2 F8 93.5(3) . .
F11' P2 F8 93.6(3) . .
F10 P2 F8 81.8(3) . .
F10' P2 F8 93.2(4) . .
F9' P2 F8 88.2(4) . .
F7 P2 F8 179.11(15) . .
F9 P2 F11 176.7(6) . .
F12 P2 F11 91.1(5) . .
F10 P2 F11 87.1(4) . .
F7 P2 F11 89.7(3) . .
F8 P2 F11 89.7(3) . .
O4 C37 C38 108.4(3) . .

loop_
_geom_bond_atom_site_label_1
_geom_bond_atom_site_label_2
_geom_bond_distance
_geom_bond_site_symmetry_2
Fe1 N2 1.896(2) .
Fe1 N5 1.900(2) .
Fe1 N8 1.902(2) .
Fe1 N1 1.974(2) .
Fe1 N4 1.975(2) .
Fe1 N7 1.979(2) .
Fe2 O2 2.0022(16) 2_766
Fe2 O2 2.0022(16) .
Fe2 O1 2.0264(18) .
Fe2 O1 2.0265(18) 2_766
Fe2 O3 2.0355(16) .
Fe2 O3 2.0355(16) 2_766
O1 N2 1.349(3) .
O2 N5 1.349(3) .
O3 N8 1.358(3) .
N1 C1 1.346(3) .
N1 C5 1.361(4) .
N2 C6 1.295(3) .
N3 C8 1.334(4) .
N3 C12 1.348(4) .
N4 C13 1.344(3) .
N4 C17 1.359(3) .
N5 C18 1.300(3) .
N6 C20 1.339(4) .
N6 C24 1.345(4) .
N7 C25 1.344(4) .
N7 C29 1.364(3) .
N8 C30 1.303(3) .
N9 C36 1.340(4) .
N9 C32 1.340(3) .
N9' C36 1.340(4) .
N9' C32 1.340(3) .
C1 C2 1.381(4) .
C2 C3 1.376(5) .
C3 C4 1.380(4) .
C4 C5 1.386(4) .
C5 C6 1.453(4) .
C6 C7 1.497(4) .
C7 C8 1.494(4) .
C8 C9 1.375(4) .
C9 C10 1.387(5) .
C10 C11 1.380(5) .
C11 C12 1.355(5) .
C13 C14 1.378(4) .
C14 C15 1.371(5) .
C15 C16 1.387(4) .
C16 C17 1.391(4) .
C17 C18 1.453(4) .
C18 C19 1.494(4) .
C19 C20 1.515(4) .
C20 C21 1.368(4) .
C21 C22 1.412(5) .
C22 C23 1.356(6) .
C23 C24 1.361(6) .
C25 C26 1.380(4) .
C26 C27 1.372(5) .
C27 C28 1.371(4) .
C28 C29 1.390(4) .
C29 C30 1.454(4) .
C30 C31 1.506(3) .
C31 C32 1.512(4) .
C32 C33 1.372(4) .
C33 C34 1.388(4) .
C34 C35 1.376(4) .
C35 C36 1.359(5) .
P1 F6 1.548(3) .
P1 F3 1.551(3) .
P1 F2 1.559(2) .
P1 F5 1.565(3) .
P1 F1 1.588(2) .
P1 F4 1.606(3) .
P2 F12' 1.514(7) .
P2 F9 1.519(6) .
P2 F12 1.553(5) .
P2 F11' 1.554(6) .
P2 F10 1.557(5) .
P2 F10' 1.579(7) .
P2 F9' 1.579(7) .
P2 F7 1.581(2) .
P2 F8 1.587(2) .
P2 F11 1.610(5) .
O4 C37 1.421(3) .
C37 C38 1.499(4) .

loop_
_geom_hbond_atom_site_label_D
_geom_hbond_atom_site_label_H
_geom_hbond_atom_site_label_A
_geom_hbond_distance_DH
_geom_hbond_distance_HA
_geom_hbond_distance_DA
_geom_hbond_angle_DHA
_geom_hbond_site_symmetry_A
N3 H3N O4 0.88 1.84 2.647(3) 152.1 .
N9' H9' O5' 0.88 1.82 2.669(5) 160.8 .
O5 H5C N9 0.85(2) 1.83(4) 2.669(5) 168(14) .
O5 H5D O6 0.871(14) 2.01(5) 2.633(8) 128(5) .
O5' H5C' F12' 0.853(19) 2.42(3) 3.210(9) 154(5) .
O6 H6D F2 0.81(2) 2.45(8) 2.975(7) 123(8) 2
O6 H6C F4 0.80(2) 2.46(8) 3.042(5) 131(9) .
O6 H6C F8 0.80(2) 2.29(6) 2.957(6) 142(9) .
O4 H4A O3 0.81(4) 1.91(4) 2.718(3) 173(4) 2_766
